data_1574390
loop_
_publ_author_name
'Sephton, Holly E.'
'Watson, Rhiannon L.'
'Shahid, Namrah'
'Vasili, Hari Babu'
'Baker, Daniel L.'
'Saha, Dipankar'
'Capel Berdiell, Izar'
'Pask, Christopher M.'
'Cespedes, Oscar'
'Halcrow, Malcolm A.'

_publ_section_title
;
 The impact of whole-molecule disorder on spin-crossover in a family of
 isomorphous molecular crystals
;
_journal_issue 21
_journal_name_full 'Chemical Science'
_journal_page_first 9203
_journal_page_last 9212
_journal_paper_doi 10.1039/D5SC00090D
_journal_volume 16
_journal_year 2025
_chemical_absolute_configuration ab
_chemical_formula_moiety 'C22 H16 Br2 Fe N10, 2(B F4)'
_chemical_formula_sum 'C22 H16 B2 Br2 F8 Fe N10'
_chemical_formula_weight 809.74
_chemical_name_systematic Bis[2-{4-bromopyrazol-1-yl}-6-{pyrazol-1-yl}pyridine]iron(II)di(tetrafluoroborate)
_space_group_crystal_system monoclinic
_space_group_IT_number 4
_space_group_name_Hall 'P 2yb'
_space_group_name_H-M_alt 'P 1 21 1'
_atom_sites_solution_hydrogens geom
_audit_creation_date 2022-04-21
_audit_creation_method
;
Olex2 1.5
(compiled 2021.07.19 svn.r715e62df for OlexSys, GUI svn.r6383)
;
_audit_update_record
;
2024-12-17 deposited with the CCDC.	2025-04-10 downloaded from the CCDC.
;
_cell_angle_alpha 90
_cell_angle_beta 93.848(13)
_cell_angle_gamma 90
_cell_formula_units_Z 2
_cell_length_a 9.5177(12)
_cell_length_b 9.3657(13)
_cell_length_c 16.524(3)
_cell_measurement_reflns_used 3435
_cell_measurement_temperature 100.15
_cell_measurement_theta_max 26.60
_cell_measurement_theta_min 1.21
_cell_volume 1469.6(4)
_computing_cell_refinement 'XIA2 0.4.0.438-g4431aaa (Winter, 2010)'
_computing_data_collection 'GDA - generic data acquisition software'
_computing_data_reduction 'XIA2 0.4.0.438-g4431aaa (Winter, 2010)'
_computing_molecular_graphics 'XSEED (Barbour, 2020)'
_computing_publication_material 'Olex2 1.3 (Dolomanov et al., 2009)'
_computing_structure_refinement 'SHELXL-2018 (Sheldrick, 2015)'
_computing_structure_solution 'SHELXT 2018/2 (Sheldrick, 2018)'
_diffrn_ambient_temperature 100.15
_diffrn_measured_fraction_theta_full 0.993
_diffrn_measured_fraction_theta_max 0.992
_diffrn_measurement_device_type 'Fluid Film Devices'
_diffrn_measurement_method 'shutterless scans'
_diffrn_radiation_monochromator 'silicon 111'
_diffrn_radiation_source 'Diamond Light Source station I19'
_diffrn_radiation_type synchrotron
_diffrn_radiation_wavelength 0.68890
_diffrn_reflns_av_R_equivalents 0.0714
_diffrn_reflns_av_unetI/netI 0.1718
_diffrn_reflns_Laue_measured_fraction_full 0.993
_diffrn_reflns_Laue_measured_fraction_max 0.992
_diffrn_reflns_limit_h_max 12
_diffrn_reflns_limit_h_min -12
_diffrn_reflns_limit_k_max 12
_diffrn_reflns_limit_k_min -12
_diffrn_reflns_limit_l_max 19
_diffrn_reflns_limit_l_min -21
_diffrn_reflns_number 16061
_diffrn_reflns_point_group_measured_fraction_full 0.970
_diffrn_reflns_point_group_measured_fraction_max 0.962
_diffrn_reflns_theta_full 24.820
_diffrn_reflns_theta_max 26.479
_diffrn_reflns_theta_min 1.197
_exptl_absorpt_coefficient_mu 3.046
_exptl_absorpt_correction_T_max 1.000
_exptl_absorpt_correction_T_min 0.865
_exptl_absorpt_correction_type empirical
_exptl_absorpt_process_details
;
DIALS 3.dev.728-gc72b5fc4a
Scaling & analysis of unmerged intensities, absorption correction 
using spherical harmonics
;
_exptl_crystal_colour brown
_exptl_crystal_density_diffrn 1.830
_exptl_crystal_description fragment
_exptl_crystal_F_000 792
_exptl_crystal_preparation 'Magnetic properties'
_exptl_crystal_recrystallization_method 'Re-crystallisation from solvent: nitromethane/diethyl ether'
_exptl_crystal_size_max 0.30
_exptl_crystal_size_mid 0.20
_exptl_crystal_size_min 0.05
_refine_diff_density_max 0.550
_refine_diff_density_min -0.684
_refine_diff_density_rms 0.066
_refine_ls_abs_structure_details
;
 Classical Flack method preferred over Parsons because s.u. lower.
;
_refine_ls_abs_structure_Flack 0.024(16)
_refine_ls_extinction_method none
_refine_ls_goodness_of_fit_ref 0.765
_refine_ls_hydrogen_treatment constr
_refine_ls_matrix_type full
_refine_ls_number_parameters 419
_refine_ls_number_reflns 6420
_refine_ls_number_restraints 1
_refine_ls_restrained_S_all 0.765
_refine_ls_R_factor_all 0.0969
_refine_ls_R_factor_gt 0.0502
_refine_ls_shift/su_max 0.000
_refine_ls_shift/su_mean 0.000
_refine_ls_structure_factor_coef Fsqd
_refine_ls_weighting_details 'w=1/[\s^2^(Fo^2^)+(0.0413P)^2^] where P=(Fo^2^+2Fc^2^)/3'
_refine_ls_weighting_scheme calc
_refine_ls_wR_factor_gt 0.1009
_refine_ls_wR_factor_ref 0.1075
_reflns_Friedel_coverage 0.826
_reflns_Friedel_fraction_full 0.945
_reflns_Friedel_fraction_max 0.928
_reflns_number_gt 2873
_reflns_number_total 6420
_reflns_threshold_expression 'I > 2\s(I)'
_cod_data_source_file d5sc00090d2.cif
_cod_data_source_block HS13_lt
_cod_depositor_comments 'Adding full bibliography for 1574389--1574393.cif.'
_cod_original_cell_volume 1469.7(4)
_cod_database_code 1574390
_shelx_shelxl_version_number 2018/3
_shelx_space_group_comment
;
The symmetry employed for this shelxl refinement is uniquely defined
by the following loop, which should always be used as a source of
symmetry information in preference to the above space-group names.
They are only intended as comments.
;
_olex2_refinement_description
;
1. Fixed Uiso
 At 1.2 times of:
  All C(H) groups
2. Others
 Fixed Sof: Br1A(0.72) Br3A(0.88) Br1B(0.28) Br3B(0.12)
3.a Aromatic/amide H refined with riding coordinates:
 C4(H4), C5(H5), C6(H6), C10(H10), C12(H12), C15(H15), C16(H16), C17(H17),
 C21(H21), C22(H22), C23(H23), C27(H27), C29(H29), C32(H32), C33(H33), C34(H34)
;
_olex2_submission_special_instructions 'No special instructions were received'

loop_
_space_group_symop_operation_xyz
'x, y, z'
'-x, y+1/2, -z'

loop_
_atom_site_label
_atom_site_type_symbol
_atom_site_fract_x
_atom_site_fract_y
_atom_site_fract_z
_atom_site_U_iso_or_equiv
_atom_site_adp_type
_atom_site_occupancy
_atom_site_site_symmetry_order
_atom_site_calc_flag
_atom_site_refinement_flags_posn
_atom_site_refinement_flags_adp
_atom_site_refinement_flags_occupancy
_atom_site_disorder_assembly
_atom_site_disorder_group
Fe1 Fe 0.74713(13) 0.47673(16) 0.24869(7) 0.0566(4) Uani 1 1 d . . . A 1
N2 N 0.7468(7) 0.4628(10) 0.1337(4) 0.057(2) Uani 1 1 d . . . A 1
C3 C 0.6987(9) 0.5736(13) 0.0890(5) 0.061(3) Uani 1 1 d . . . A 1
C4 C 0.6930(10) 0.5710(14) 0.0051(5) 0.075(3) Uani 1 1 d . . . A 1
H4 H 0.657194 0.648978 -0.026823 0.090 Uiso 1 1 calc R U . A 1
C5 C 0.7435(11) 0.4457(15) -0.0301(6) 0.080(4) Uani 1 1 d . . . A 1
H5 H 0.741560 0.438822 -0.087549 0.096 Uiso 1 1 calc R U . A 1
C6 C 0.7945(11) 0.3350(15) 0.0151(6) 0.080(3) Uani 1 1 d . . . A 1
H6 H 0.829628 0.251833 -0.009522 0.095 Uiso 1 1 calc R U . A 1
C7 C 0.7941(10) 0.3465(12) 0.0994(6) 0.063(3) Uani 1 1 d . . . A 1
N8 N 0.6563(9) 0.6875(12) 0.1363(4) 0.071(2) Uani 1 1 d . . . A 1
N9 N 0.6766(8) 0.6680(11) 0.2201(4) 0.063(2) Uani 1 1 d . . . A 1
C10 C 0.6359(9) 0.7901(13) 0.2521(5) 0.066(3) Uani 1 1 d . . . A 1
H10 H 0.635566 0.807865 0.308717 0.079 Uiso 1 1 calc R U . A 1
C11 C 0.5940(10) 0.8880(12) 0.1927(6) 0.065(3) Uani 1 1 d . . . A 1
C12 C 0.6067(10) 0.8221(14) 0.1216(6) 0.069(3) Uani 1 1 d . . . A 1
H12 H 0.584695 0.862480 0.069595 0.083 Uiso 1 1 calc R U . A 1
N13 N 0.8425(7) 0.2460(11) 0.1572(4) 0.060(2) Uani 1 1 d . . . A 1
N14 N 0.8273(7) 0.2832(10) 0.2374(4) 0.061(2) Uani 1 1 d . . . A 1
C15 C 0.8788(10) 0.1726(13) 0.2795(7) 0.071(3) Uani 1 1 d . . . A 1
H15 H 0.882997 0.164749 0.336932 0.085 Uiso 1 1 calc R U . A 1
C16 C 0.9263(10) 0.0685(14) 0.2263(7) 0.082(3) Uani 1 1 d . . . A 1
H16 H 0.965799 -0.021614 0.241334 0.098 Uiso 1 1 calc R U . A 1
C17 C 0.9056(11) 0.1200(14) 0.1495(8) 0.084(4) Uani 1 1 d . . . A 1
H17 H 0.930741 0.075752 0.100811 0.101 Uiso 1 1 calc R U . A 1
Br1A Br 0.52483(14) 1.05860(15) 0.20759(8) 0.0627(4) Uani 0.72 1 d . . P A 1
N19 N 0.7501(7) 0.4816(9) 0.3632(4) 0.057(2) Uani 1 1 d . . . A 1
C20 C 0.8613(8) 0.5347(11) 0.4059(5) 0.057(3) Uani 1 1 d . . . A 1
C21 C 0.8693(8) 0.5399(10) 0.4889(5) 0.056(2) Uani 1 1 d . . . A 1
H21 H 0.950995 0.575222 0.518584 0.067 Uiso 1 1 calc R U . A 1
C22 C 0.7542(9) 0.4921(11) 0.5280(5) 0.059(3) Uani 1 1 d . . . A 1
H22 H 0.756558 0.497222 0.585533 0.071 Uiso 1 1 calc R U . A 1
C23 C 0.6354(9) 0.4367(11) 0.4858(5) 0.058(3) Uani 1 1 d . . . A 1
H23 H 0.557551 0.401287 0.512854 0.069 Uiso 1 1 calc R U . A 1
C24 C 0.6368(9) 0.4360(10) 0.4030(5) 0.053(2) Uani 1 1 d . . . A 1
N25 N 0.9646(7) 0.5737(9) 0.3539(4) 0.0521(19) Uani 1 1 d . . . A 1
N26 N 0.9333(7) 0.5572(10) 0.2730(4) 0.060(2) Uani 1 1 d . . . A 1
C27 C 1.0439(11) 0.6055(11) 0.2371(6) 0.071(3) Uani 1 1 d . . . A 1
H27 H 1.053205 0.603210 0.180188 0.085 Uiso 1 1 calc R U . A 1
C28 C 1.1472(10) 0.6612(11) 0.2949(6) 0.064(3) Uani 1 1 d . . . A 1
C29 C 1.0917(10) 0.6381(11) 0.3672(5) 0.061(3) Uani 1 1 d . . . A 1
H29 H 1.134859 0.662929 0.418750 0.073 Uiso 1 1 calc R U . A 1
N30 N 0.5313(7) 0.3900(9) 0.3471(4) 0.060(2) Uani 1 1 d . . . A 1
N31 N 0.5564(8) 0.4063(9) 0.2649(4) 0.061(2) Uani 1 1 d . . . A 1
C32 C 0.4342(9) 0.3684(12) 0.2250(6) 0.072(3) Uani 1 1 d . . . A 1
H32 H 0.418324 0.368854 0.167583 0.086 Uiso 1 1 calc R U . A 1
C33 C 0.3333(10) 0.3285(12) 0.2784(6) 0.073(3) Uani 1 1 d . . . A 1
H33 H 0.239663 0.297271 0.264963 0.088 Uiso 1 1 calc R U . A 1
C34 C 0.3993(10) 0.3441(12) 0.3551(6) 0.072(3) Uani 1 1 d . . . A 1
H34 H 0.358242 0.325516 0.404882 0.086 Uiso 1 1 calc R U . A 1
Br3A Br 1.31361(12) 0.74612(16) 0.27443(8) 0.0874(5) Uani 0.88 1 d . . P A 1
Br1B Br 1.0349(4) -0.0572(4) 0.24010(19) 0.0662(11) Uani 0.28 1 d . . P B 2
Br3B Br 0.1984(10) 0.2397(13) 0.2770(6) 0.087(3) Uiso 0.12 1 d . . P C 2
B36 B 1.2089(11) 0.4096(13) 0.5437(7) 0.052(3) Uani 1 1 d . . . . .
F37 F 1.3384(5) 0.3422(7) 0.5544(3) 0.0766(17) Uani 1 1 d . . . . .
F38 F 1.1436(5) 0.3691(6) 0.4680(3) 0.0665(15) Uani 1 1 d . . . . .
F39 F 1.2284(6) 0.5580(8) 0.5428(3) 0.0850(17) Uani 1 1 d . . . . .
F40 F 1.1246(5) 0.3740(7) 0.6050(3) 0.0745(16) Uani 1 1 d . . . . .
B41 B 0.1667(12) 0.4110(15) 0.0436(7) 0.063(3) Uani 1 1 d . . . . .
F42 F 0.1445(6) 0.3228(6) 0.1086(3) 0.0806(17) Uani 1 1 d . . . . .
F43 F 0.3098(6) 0.4439(7) 0.0447(3) 0.0853(19) Uani 1 1 d . . . . .
F44 F 0.1231(5) 0.3491(6) -0.0285(3) 0.0715(16) Uani 1 1 d . . . . .
F45 F 0.0904(7) 0.5353(7) 0.0530(3) 0.0911(19) Uani 1 1 d . . . . .

loop_
_atom_site_aniso_label
_atom_site_aniso_U_11
_atom_site_aniso_U_22
_atom_site_aniso_U_33
_atom_site_aniso_U_23
_atom_site_aniso_U_13
_atom_site_aniso_U_12
Fe1 0.0538(7) 0.0790(10) 0.0381(6) -0.0067(7) 0.0115(5) -0.0083(7)
N2 0.053(4) 0.072(6) 0.046(4) 0.015(5) 0.012(3) -0.006(5)
C3 0.059(5) 0.082(8) 0.044(5) -0.021(6) 0.012(5) -0.019(6)
C4 0.085(7) 0.098(10) 0.043(6) 0.000(6) 0.009(5) -0.034(7)
C5 0.093(8) 0.103(11) 0.047(6) -0.017(7) 0.015(6) -0.033(8)
C6 0.089(7) 0.104(10) 0.049(6) -0.024(7) 0.027(6) -0.025(7)
C7 0.066(6) 0.064(8) 0.061(7) -0.026(7) 0.021(5) -0.016(6)
N8 0.072(5) 0.098(8) 0.043(5) 0.011(5) 0.013(4) -0.023(5)
N9 0.056(5) 0.095(7) 0.038(4) -0.008(5) 0.008(4) -0.016(5)
C10 0.055(6) 0.099(10) 0.043(5) 0.003(7) 0.000(5) 0.001(6)
C11 0.057(6) 0.078(8) 0.060(6) 0.002(6) 0.007(5) -0.001(6)
C12 0.058(6) 0.098(10) 0.050(6) 0.011(7) -0.002(5) 0.001(6)
N13 0.048(4) 0.084(7) 0.048(5) -0.019(5) 0.012(4) -0.021(5)
N14 0.049(4) 0.081(7) 0.055(5) -0.015(5) 0.023(4) -0.003(5)
C15 0.061(6) 0.073(8) 0.079(8) -0.001(7) -0.002(6) 0.009(6)
C16 0.076(7) 0.084(9) 0.085(8) -0.037(8) 0.000(6) 0.023(7)
C17 0.059(6) 0.107(11) 0.088(9) -0.053(8) 0.020(6) -0.003(7)
Br1A 0.0686(8) 0.0507(8) 0.0687(9) -0.0069(8) 0.0044(6) 0.0106(8)
N19 0.054(4) 0.080(6) 0.037(4) -0.014(4) 0.006(3) -0.011(4)
C20 0.052(5) 0.074(8) 0.045(5) 0.006(5) 0.009(4) 0.001(5)
C21 0.059(5) 0.066(7) 0.042(5) 0.000(5) -0.003(4) 0.005(5)
C22 0.068(6) 0.080(7) 0.031(4) -0.004(5) 0.008(4) -0.004(6)
C23 0.060(5) 0.074(8) 0.041(5) 0.008(5) 0.019(4) 0.001(5)
C24 0.052(5) 0.058(7) 0.049(5) -0.007(5) 0.007(4) -0.012(5)
N25 0.044(4) 0.068(5) 0.045(4) -0.008(4) 0.006(3) 0.001(4)
N26 0.060(4) 0.085(6) 0.037(4) -0.009(4) 0.012(3) -0.023(5)
C27 0.080(7) 0.074(9) 0.061(6) -0.010(6) 0.020(6) -0.021(6)
C28 0.068(6) 0.067(7) 0.057(6) -0.010(6) 0.013(5) -0.015(6)
C29 0.074(7) 0.060(7) 0.049(6) -0.014(5) 0.003(5) 0.004(6)
N30 0.055(4) 0.079(6) 0.047(4) -0.015(4) 0.021(4) -0.007(4)
N31 0.063(5) 0.079(6) 0.042(4) 0.000(4) 0.007(4) -0.003(4)
C32 0.051(5) 0.102(9) 0.064(6) -0.027(6) 0.009(5) -0.014(6)
C33 0.055(6) 0.085(8) 0.083(7) -0.009(7) 0.029(6) -0.034(6)
C34 0.060(6) 0.102(9) 0.056(6) -0.002(6) 0.021(5) -0.011(6)
Br3A 0.0600(7) 0.1242(12) 0.0815(8) -0.0291(8) 0.0308(6) -0.0426(8)
Br1B 0.092(3) 0.057(3) 0.0515(19) 0.0169(17) 0.0213(18) 0.032(2)
B36 0.054(6) 0.046(8) 0.056(7) 0.000(6) 0.020(6) 0.001(6)
F37 0.061(3) 0.119(5) 0.052(3) 0.011(3) 0.018(3) 0.005(3)
F38 0.068(3) 0.080(4) 0.051(3) -0.006(3) -0.001(3) 0.003(3)
F39 0.098(4) 0.097(5) 0.059(3) 0.000(4) -0.001(3) -0.021(4)
F40 0.066(3) 0.105(5) 0.055(3) 0.006(3) 0.021(3) 0.000(3)
B41 0.063(7) 0.082(10) 0.048(7) 0.005(7) 0.022(6) 0.011(7)
F42 0.094(4) 0.088(4) 0.061(3) 0.026(3) 0.012(3) -0.009(3)
F43 0.076(3) 0.127(6) 0.054(3) -0.016(3) 0.010(3) -0.031(4)
F44 0.063(3) 0.094(5) 0.057(3) -0.008(3) 0.000(3) -0.002(3)
F45 0.135(5) 0.083(5) 0.057(3) 0.002(3) 0.019(3) 0.018(5)

loop_
_atom_type_symbol
_atom_type_description
_atom_type_scat_dispersion_real
_atom_type_scat_dispersion_imag
_atom_type_scat_source
C C 0.0019 0.0015 'International Tables Vol C Tables 4.2.6.8 and 6.1.1.4'
H H 0.0000 0.0000 'International Tables Vol C Tables 4.2.6.8 and 6.1.1.4'
B B 0.0004 0.0006 'International Tables Vol C Tables 4.2.6.8 and 6.1.1.4'
Br Br -0.2833 2.3431 'International Tables Vol C Tables 4.2.6.8 and 6.1.1.4'
F F 0.0124 0.0097 'International Tables Vol C Tables 4.2.6.8 and 6.1.1.4'
Fe Fe 0.2961 0.8007 'International Tables Vol C Tables 4.2.6.8 and 6.1.1.4'
N N 0.0037 0.0031 'International Tables Vol C Tables 4.2.6.8 and 6.1.1.4'

loop_
_geom_angle_atom_site_label_1
_geom_angle_atom_site_label_2
_geom_angle_atom_site_label_3
_geom_angle
_geom_angle_site_symmetry_1
_geom_angle_site_symmetry_3
_geom_angle_publ_flag
N2 Fe1 N9 81.1(4) . . ?
N2 Fe1 N14 79.5(4) . . ?
N2 Fe1 N26 100.0(3) . . ?
N2 Fe1 N31 100.0(3) . . ?
N9 Fe1 N14 160.4(3) . . ?
N9 Fe1 N31 92.0(3) . . ?
N19 Fe1 N2 177.3(4) . . ?
N19 Fe1 N9 101.6(3) . . ?
N19 Fe1 N14 97.9(3) . . ?
N19 Fe1 N26 80.3(3) . . ?
N19 Fe1 N31 79.9(3) . . ?
N26 Fe1 N9 89.3(4) . . ?
N26 Fe1 N14 91.3(3) . . ?
N26 Fe1 N31 160.0(3) . . ?
N31 Fe1 N14 94.1(3) . . ?
C3 N2 Fe1 118.4(7) . . ?
C7 N2 Fe1 120.5(7) . . ?
C7 N2 C3 121.1(9) . . ?
N2 C3 C4 122.0(11) . . ?
N2 C3 N8 112.6(8) . . ?
C4 C3 N8 125.4(12) . . ?
C3 C4 H4 122.1 . . ?
C3 C4 C5 115.8(11) . . ?
C5 C4 H4 122.1 . . ?
C4 C5 H5 119.0 . . ?
C6 C5 C4 122.1(10) . . ?
C6 C5 H5 119.0 . . ?
C5 C6 H6 121.0 . . ?
C5 C6 C7 117.9(11) . . ?
C7 C6 H6 121.0 . . ?
N2 C7 C6 121.0(11) . . ?
N2 C7 N13 111.7(8) . . ?
N13 C7 C6 127.3(11) . . ?
N9 N8 C3 115.4(10) . . ?
C12 N8 C3 135.7(9) . . ?
C12 N8 N9 108.7(9) . . ?
N8 N9 Fe1 112.4(7) . . ?
C10 N9 Fe1 142.7(7) . . ?
C10 N9 N8 104.9(9) . . ?
N9 C10 H10 124.2 . . ?
N9 C10 C11 111.5(9) . . ?
C11 C10 H10 124.2 . . ?
C10 C11 Br1A 126.8(8) . . ?
C12 C11 C10 106.1(10) . . ?
C12 C11 Br1A 126.9(9) . . ?
N8 C12 H12 125.6 . . ?
C11 C12 N8 108.7(9) . . ?
C11 C12 H12 125.6 . . ?
N14 N13 C7 115.7(9) . . ?
C17 N13 C7 131.4(9) . . ?
C17 N13 N14 112.9(10) . . ?
N13 N14 Fe1 112.7(7) . . ?
C15 N14 Fe1 142.9(7) . . ?
C15 N14 N13 104.4(9) . . ?
N14 C15 H15 125.2 . . ?
N14 C15 C16 109.7(10) . . ?
C16 C15 H15 125.2 . . ?
C15 C16 H16 126.1 . . ?
C17 C16 C15 107.7(12) . . ?
C17 C16 H16 126.1 . . ?
N13 C17 C16 105.3(10) . . ?
N13 C17 H17 127.4 . . ?
C16 C17 H17 127.4 . . ?
C20 N19 Fe1 119.9(5) . . ?
C20 N19 C24 119.1(6) . . ?
C24 N19 Fe1 121.0(5) . . ?
N19 C20 C21 122.3(8) . . ?
N19 C20 N25 109.9(7) . . ?
C21 C20 N25 127.7(8) . . ?
C20 C21 H21 121.2 . . ?
C20 C21 C22 117.6(8) . . ?
C22 C21 H21 121.2 . . ?
C21 C22 H22 119.0 . . ?
C21 C22 C23 122.0(7) . . ?
C23 C22 H22 119.0 . . ?
C22 C23 H23 121.9 . . ?
C24 C23 C22 116.2(8) . . ?
C24 C23 H23 121.9 . . ?
N19 C24 C23 122.7(8) . . ?
N19 C24 N30 109.6(7) . . ?
C23 C24 N30 127.7(8) . . ?
N26 N25 C20 117.3(7) . . ?
C29 N25 C20 132.4(7) . . ?
C29 N25 N26 110.1(7) . . ?
N25 N26 Fe1 112.6(5) . . ?
C27 N26 Fe1 141.4(6) . . ?
C27 N26 N25 105.9(7) . . ?
N26 C27 H27 124.5 . . ?
N26 C27 C28 111.0(8) . . ?
C28 C27 H27 124.5 . . ?
C27 C28 Br3A 127.2(7) . . ?
C29 C28 C27 103.9(8) . . ?
C29 C28 Br3A 128.8(8) . . ?
N25 C29 H29 125.5 . . ?
C28 C29 N25 108.9(8) . . ?
C28 C29 H29 125.5 . . ?
C24 N30 N31 116.7(7) . . ?
C34 N30 C24 132.4(7) . . ?
C34 N30 N31 110.6(7) . . ?
N30 N31 Fe1 112.8(5) . . ?
C32 N31 Fe1 142.9(6) . . ?
C32 N31 N30 104.3(7) . . ?
N31 C32 H32 124.2 . . ?
N31 C32 C33 111.6(9) . . ?
C33 C32 H32 124.2 . . ?
C32 C33 H33 127.4 . . ?
C34 C33 C32 105.2(8) . . ?
C34 C33 H33 127.4 . . ?
N30 C34 C33 108.3(8) . . ?
N30 C34 H34 125.9 . . ?
C33 C34 H34 125.9 . . ?
F37 B36 F38 109.0(8) . . ?
F37 B36 F39 109.6(9) . . ?
F39 B36 F38 107.9(9) . . ?
F40 B36 F37 110.7(9) . . ?
F40 B36 F38 110.1(8) . . ?
F40 B36 F39 109.4(8) . . ?
F42 B41 F43 108.7(9) . . ?
F42 B41 F45 107.8(8) . . ?
F44 B41 F42 111.8(11) . . ?
F44 B41 F43 110.2(8) . . ?
F44 B41 F45 108.9(9) . . ?
F45 B41 F43 109.3(10) . . ?

loop_
_geom_bond_atom_site_label_1
_geom_bond_atom_site_label_2
_geom_bond_distance
_geom_bond_site_symmetry_2
_geom_bond_publ_flag
Fe1 N2 1.904(7) . ?
Fe1 N9 1.959(10) . ?
Fe1 N14 1.981(9) . ?
Fe1 N19 1.891(6) . ?
Fe1 N26 1.943(7) . ?
Fe1 N31 1.966(7) . ?
N2 C3 1.337(12) . ?
N2 C7 1.320(12) . ?
C3 C4 1.384(11) . ?
C3 N8 1.399(14) . ?
C4 H4 0.9500 . ?
C4 C5 1.409(15) . ?
C5 H5 0.9500 . ?
C5 C6 1.350(16) . ?
C6 H6 0.9500 . ?
C6 C7 1.397(12) . ?
C7 N13 1.396(13) . ?
N8 N9 1.397(9) . ?
N8 C12 1.362(13) . ?
N9 C10 1.328(13) . ?
C10 H10 0.9500 . ?
C10 C11 1.383(13) . ?
C11 C12 1.340(13) . ?
C11 Br1A 1.751(11) . ?
C12 H12 0.9500 . ?
N13 N14 1.386(9) . ?
N13 C17 1.334(13) . ?
N14 C15 1.323(12) . ?
C15 H15 0.9500 . ?
C15 C16 1.408(14) . ?
C16 H16 0.9500 . ?
C16 C17 1.359(14) . ?
C17 H17 0.9500 . ?
N19 C20 1.328(10) . ?
N19 C24 1.368(10) . ?
C20 C21 1.370(11) . ?
C20 N25 1.398(10) . ?
C21 H21 0.9500 . ?
C21 C22 1.383(11) . ?
C22 H22 0.9500 . ?
C22 C23 1.389(11) . ?
C23 H23 0.9500 . ?
C23 C24 1.369(11) . ?
C24 N30 1.387(10) . ?
N25 N26 1.358(8) . ?
N25 C29 1.356(11) . ?
N26 C27 1.323(11) . ?
C27 H27 0.9500 . ?
C27 C28 1.423(13) . ?
C28 C29 1.355(11) . ?
C28 Br3A 1.824(9) . ?
C29 H29 0.9500 . ?
N30 N31 1.403(9) . ?
N30 C34 1.343(11) . ?
N31 C32 1.346(11) . ?
C32 H32 0.9500 . ?
C32 C33 1.398(11) . ?
C33 H33 0.9500 . ?
C33 C34 1.384(12) . ?
C34 H34 0.9500 . ?
B36 F37 1.386(11) . ?
B36 F38 1.410(12) . ?
B36 F39 1.402(12) . ?
B36 F40 1.375(11) . ?
B41 F42 1.383(12) . ?
B41 F43 1.395(12) . ?
B41 F44 1.364(13) . ?
B41 F45 1.386(13) . ?

loop_
_geom_torsion_atom_site_label_1
_geom_torsion_atom_site_label_2
_geom_torsion_atom_site_label_3
_geom_torsion_atom_site_label_4
_geom_torsion
_geom_torsion_site_symmetry_1
_geom_torsion_site_symmetry_2
_geom_torsion_site_symmetry_3
_geom_torsion_site_symmetry_4
_geom_torsion_publ_flag
Fe1 N2 C3 C4 -179.0(6) . . . . ?
Fe1 N2 C3 N8 0.8(10) . . . . ?
Fe1 N2 C7 C6 -180.0(7) . . . . ?
Fe1 N2 C7 N13 -1.0(10) . . . . ?
Fe1 N9 C10 C11 -179.3(8) . . . . ?
Fe1 N14 C15 C16 -176.3(7) . . . . ?
Fe1 N19 C20 C21 -179.6(7) . . . . ?
Fe1 N19 C20 N25 -2.8(11) . . . . ?
Fe1 N19 C24 C23 179.4(7) . . . . ?
Fe1 N19 C24 N30 0.2(10) . . . . ?
Fe1 N26 C27 C28 175.7(9) . . . . ?
Fe1 N31 C32 C33 -178.5(9) . . . . ?
N2 C3 C4 C5 -1.2(13) . . . . ?
N2 C3 N8 N9 2.4(11) . . . . ?
N2 C3 N8 C12 176.9(9) . . . . ?
N2 C7 N13 N14 2.4(10) . . . . ?
N2 C7 N13 C17 -175.3(9) . . . . ?
C3 N2 C7 C6 -0.5(14) . . . . ?
C3 N2 C7 N13 178.4(7) . . . . ?
C3 C4 C5 C6 -0.1(15) . . . . ?
C3 N8 N9 Fe1 -4.4(9) . . . . ?
C3 N8 N9 C10 177.1(8) . . . . ?
C3 N8 C12 C11 -175.1(10) . . . . ?
C4 C3 N8 N9 -177.8(8) . . . . ?
C4 C3 N8 C12 -3.2(17) . . . . ?
C4 C5 C6 C7 1.1(16) . . . . ?
C5 C6 C7 N2 -0.8(15) . . . . ?
C5 C6 C7 N13 -179.5(9) . . . . ?
C6 C7 N13 N14 -178.8(8) . . . . ?
C6 C7 N13 C17 3.5(15) . . . . ?
C7 N2 C3 C4 1.5(13) . . . . ?
C7 N2 C3 N8 -178.6(7) . . . . ?
C7 N13 N14 Fe1 -2.6(8) . . . . ?
C7 N13 N14 C15 179.6(7) . . . . ?
C7 N13 C17 C16 -179.0(9) . . . . ?
N8 C3 C4 C5 179.0(9) . . . . ?
N8 N9 C10 C11 -1.6(10) . . . . ?
N9 Fe1 N19 C20 -85.5(8) . . . . ?
N9 Fe1 N19 C24 92.0(8) . . . . ?
N9 N8 C12 C11 -0.3(11) . . . . ?
N9 C10 C11 C12 1.4(11) . . . . ?
N9 C10 C11 Br1A 176.7(7) . . . . ?
C10 C11 C12 N8 -0.6(11) . . . . ?
C12 N8 N9 Fe1 179.7(6) . . . . ?
C12 N8 N9 C10 1.2(10) . . . . ?
N13 N14 C15 C16 0.4(10) . . . . ?
N14 Fe1 N19 C20 91.7(8) . . . . ?
N14 Fe1 N19 C24 -90.7(7) . . . . ?
N14 N13 C17 C16 3.2(11) . . . . ?
N14 C15 C16 C17 1.5(12) . . . . ?
C15 C16 C17 N13 -2.8(12) . . . . ?
C17 N13 N14 Fe1 175.5(6) . . . . ?
C17 N13 N14 C15 -2.3(10) . . . . ?
Br1A C11 C12 N8 -175.9(7) . . . . ?
N19 C20 C21 C22 -2.2(15) . . . . ?
N19 C20 N25 N26 2.5(12) . . . . ?
N19 C20 N25 C29 176.2(10) . . . . ?
N19 C24 N30 N31 -3.5(11) . . . . ?
N19 C24 N30 C34 -175.7(10) . . . . ?
C20 N19 C24 C23 -3.0(14) . . . . ?
C20 N19 C24 N30 177.8(9) . . . . ?
C20 C21 C22 C23 1.7(15) . . . . ?
C20 N25 N26 Fe1 -1.2(11) . . . . ?
C20 N25 N26 C27 177.8(9) . . . . ?
C20 N25 C29 C28 -175.7(10) . . . . ?
C21 C20 N25 N26 179.1(9) . . . . ?
C21 C20 N25 C29 -7.2(18) . . . . ?
C21 C22 C23 C24 -1.8(15) . . . . ?
C22 C23 C24 N19 2.5(14) . . . . ?
C22 C23 C24 N30 -178.4(9) . . . . ?
C23 C24 N30 N31 177.3(9) . . . . ?
C23 C24 N30 C34 5.1(17) . . . . ?
C24 N19 C20 C21 2.8(15) . . . . ?
C24 N19 C20 N25 179.6(8) . . . . ?
C24 N30 N31 Fe1 5.2(10) . . . . ?
C24 N30 N31 C32 -173.7(9) . . . . ?
C24 N30 C34 C33 172.6(10) . . . . ?
N25 C20 C21 C22 -178.4(10) . . . . ?
N25 N26 C27 C28 -2.9(12) . . . . ?
N26 Fe1 N19 C20 1.8(8) . . . . ?
N26 Fe1 N19 C24 179.3(8) . . . . ?
N26 N25 C29 C28 -1.6(11) . . . . ?
N26 C27 C28 C29 1.9(12) . . . . ?
N26 C27 C28 Br3A -177.2(8) . . . . ?
C27 C28 C29 N25 -0.1(11) . . . . ?
C29 N25 N26 Fe1 -176.3(6) . . . . ?
C29 N25 N26 C27 2.8(11) . . . . ?
N30 N31 C32 C33 -0.3(12) . . . . ?
N31 Fe1 N19 C20 -175.5(8) . . . . ?
N31 Fe1 N19 C24 2.1(7) . . . . ?
N31 N30 C34 C33 0.1(12) . . . . ?
N31 C32 C33 C34 0.3(14) . . . . ?
C32 C33 C34 N30 -0.2(13) . . . . ?
C34 N30 N31 Fe1 179.0(7) . . . . ?
C34 N30 N31 C32 0.1(11) . . . . ?
Br3A C28 C29 N25 179.0(7) . . . . ?
